data_7006021
loop_
_publ_author_name
'Allen, Olivia R.'
'Gott, Andrew L.'
'Hartley, John A.'
'Hartley, Janet M.'
'Knox, Richard J.'
'McGowan, Patrick C.'

_publ_section_title
;
 Functionalised cyclopentadienyl titanium compounds as potential
 anticancer drugs.
;
_journal_issue 43
_journal_name_full 'Dalton transactions (Cambridge, England : 2003)'
_journal_page_first 5082
_journal_page_last 5090
_journal_paper_doi 10.1039/b708283p
_journal_year 2007
_chemical_formula_sum 'C16 H22 Br3 N Ti'
_chemical_formula_weight 515.98
_chemical_name_systematic
;
?
;
_space_group_IT_number 14
_symmetry_cell_setting monoclinic
_symmetry_space_group_name_Hall '-P 2yab'
_symmetry_space_group_name_H-M 'P 1 21/a 1'
_atom_sites_solution_hydrogens geom
_atom_sites_solution_primary direct
_atom_sites_solution_secondary difmap
_audit_creation_method SHELXL-97
_cell_angle_alpha 90.00
_cell_angle_beta 101.7930(10)
_cell_angle_gamma 90.00
_cell_formula_units_Z 4
_cell_length_a 13.1375(2)
_cell_length_b 6.68350(10)
_cell_length_c 21.3776(4)
_cell_measurement_reflns_used 37748
_cell_measurement_temperature 150(2)
_cell_measurement_theta_max 27.48
_cell_measurement_theta_min 1.00
_cell_volume 1837.43(5)
_computing_cell_refinement 'DENZO-SMN (Otwinowski & Minor, 1996)'
_computing_data_collection 'COLLECT (Nonius, 2000)'
_computing_data_reduction
;
DENZO-SMN and COLLECT (Otwinowski & Minor, 1996)
;
_computing_molecular_graphics 'ORTEP-III (Farrugia, 2001)'
_computing_publication_material
;
local program
;
_computing_structure_refinement 'SHELXL-97 (Sheldrick, 1997)'
_computing_structure_solution 'SHELXS-97 (Sheldrick, 1997)'
_diffrn_ambient_temperature 150(2)
_diffrn_detector_area_resol_mean 9
_diffrn_measured_fraction_theta_full 0.997
_diffrn_measured_fraction_theta_max 0.997
_diffrn_measurement_device_type
;
Nonius KappaCCD area-detector diffractometer
;
_diffrn_measurement_method
;
phi and omega scans to fill the asymmetric unit
;
_diffrn_radiation_detector 'CCD plate'
_diffrn_radiation_monochromator graphite
_diffrn_radiation_probe x-ray
_diffrn_radiation_source 'fine-focus sealed tube'
_diffrn_radiation_type MoK\a
_diffrn_radiation_wavelength 0.71073
_diffrn_reflns_av_R_equivalents 0.1066
_diffrn_reflns_av_sigmaI/netI 0.0456
_diffrn_reflns_limit_h_max 16
_diffrn_reflns_limit_h_min -16
_diffrn_reflns_limit_k_max 8
_diffrn_reflns_limit_k_min -8
_diffrn_reflns_limit_l_max 26
_diffrn_reflns_limit_l_min -26
_diffrn_reflns_number 28374
_diffrn_reflns_theta_full 26.00
_diffrn_reflns_theta_max 26.00
_diffrn_reflns_theta_min 2.92
_diffrn_standards_decay_% 0
_diffrn_standards_interval_count 0
_diffrn_standards_interval_time 0
_diffrn_standards_number 0
_exptl_absorpt_coefficient_mu 6.983
_exptl_absorpt_correction_T_max 0.870
_exptl_absorpt_correction_T_min 0.119
_exptl_absorpt_correction_type multi-scan
_exptl_absorpt_process_details
;
Using multiple and symmetry-related data
measurements via the program SORTAV. See
R.H. Blessing, Acta Cryst (1995), A51, 33-38.
;
_exptl_crystal_colour red
_exptl_crystal_density_diffrn 1.865
_exptl_crystal_density_method 'not measured'
_exptl_crystal_description plate
_exptl_crystal_F_000 1008
_exptl_crystal_size_max 0.33
_exptl_crystal_size_mid 0.29
_exptl_crystal_size_min 0.02
_refine_diff_density_max 1.189
_refine_diff_density_min -0.948
_refine_diff_density_rms 0.141
_refine_ls_goodness_of_fit_ref 1.052
_refine_ls_hydrogen_treatment constr
_refine_ls_matrix_type full
_refine_ls_number_parameters 191
_refine_ls_number_reflns 3605
_refine_ls_number_restraints 0
_refine_ls_restrained_S_all 1.052
_refine_ls_R_factor_all 0.0533
_refine_ls_R_factor_gt 0.0463
_refine_ls_shift/su_max 0.001
_refine_ls_shift/su_mean 0.000
_refine_ls_structure_factor_coef Fsqd
_refine_ls_weighting_details 'calc w=1/[\s^2^(Fo^2^)+(0.0813P)^2^+3.9664P] where P=(Fo^2^+2Fc^2^)/3'
_refine_ls_weighting_scheme calc
_refine_ls_wR_factor_gt 0.1307
_refine_ls_wR_factor_ref 0.1385
_reflns_number_gt 3129
_reflns_number_total 3605
_reflns_threshold_expression >2sigma(I)
_cod_data_source_file b708283p.txt
_cod_data_source_block compound_3
_cod_original_sg_symbol_H-M P21/a
_cod_database_code 7006021

loop_
_symmetry_equiv_pos_as_xyz
'x, y, z'
'-x+1/2, y+1/2, -z'
'-x, -y, -z'
'x-1/2, -y-1/2, z'

loop_
_atom_site_label
_atom_site_type_symbol
_atom_site_fract_x
_atom_site_fract_y
_atom_site_fract_z
_atom_site_U_iso_or_equiv
_atom_site_adp_type
_atom_site_occupancy
_atom_site_symmetry_multiplicity
_atom_site_calc_flag
_atom_site_refinement_flags
_atom_site_disorder_assembly
_atom_site_disorder_group
Br1 Br 0.81641(4) 0.43644(7) 0.69417(3) 0.0389(2) Uani 1 1 d . . .
Br2 Br 0.53902(4) 0.42059(7) 0.61115(3) 0.0414(2) Uani 1 1 d . . .
Ti1 Ti 0.67565(6) 0.68130(11) 0.64920(3) 0.0251(2) Uani 1 1 d . . .
C6 C 0.5765(4) 0.9190(7) 0.6895(2) 0.0333(11) Uani 1 1 d . . .
H6 H 0.5305 0.9968 0.6589 0.040 Uiso 1 1 calc R . .
C7 C 0.6837(4) 0.9612(7) 0.7154(2) 0.0368(11) Uani 1 1 d . . .
H7 H 0.7212 1.0752 0.7062 0.044 Uiso 1 1 calc R . .
C1 C 0.7724(5) 0.9098(9) 0.5993(3) 0.0462(13) Uani 1 1 d . . .
H1 H 0.8191 0.9985 0.6257 0.055 Uiso 1 1 calc R . .
C2 C 0.6659(5) 0.9452(8) 0.5737(3) 0.0458(14) Uani 1 1 d . . .
H2 H 0.6290 1.0644 0.5787 0.055 Uiso 1 1 calc R . .
C8 C 0.7236(4) 0.8045(7) 0.7569(2) 0.0318(10) Uani 1 1 d . . .
H8 H 0.7935 0.7928 0.7797 0.038 Uiso 1 1 calc R . .
C3 C 0.7055(6) 0.6368(9) 0.5433(3) 0.0569(18) Uani 1 1 d . . .
H3 H 0.6992 0.5075 0.5244 0.068 Uiso 1 1 calc R . .
C9 C 0.5526(4) 0.7399(7) 0.7180(2) 0.0290(9) Uani 1 1 d . . .
H9 H 0.4861 0.6783 0.7106 0.035 Uiso 1 1 calc R . .
C4 C 0.7960(5) 0.7218(9) 0.5790(3) 0.0488(14) Uani 1 1 d . . .
H4 H 0.8628 0.6609 0.5879 0.059 Uiso 1 1 calc R . .
C5 C 0.6249(5) 0.7790(10) 0.5404(2) 0.0528(15) Uani 1 1 d . . .
H5 H 0.5546 0.7620 0.5191 0.063 Uiso 1 1 calc R . .
C10 C 0.6422(4) 0.6657(7) 0.7593(2) 0.0284(9) Uani 1 1 d . . .
Br3 Br 0.87496(4) 0.98417(9) 0.90888(2) 0.0431(2) Uani 1 1 d . . .
C11 C 0.6496(4) 0.4905(7) 0.8034(2) 0.0293(9) Uani 1 1 d . . .
H11 H 0.7130 0.4115 0.8001 0.035 Uiso 1 1 calc R . .
N1 N 0.5790(3) 0.2552(6) 0.90292(18) 0.0309(8) Uani 1 1 d . . .
H1A H 0.5195 0.3277 0.9055 0.037 Uiso 1 1 calc R . .
C12 C 0.5555(4) 0.3518(7) 0.7892(2) 0.0321(10) Uani 1 1 d . . .
H12A H 0.4921 0.4290 0.7915 0.038 Uiso 1 1 calc R . .
H12B H 0.5476 0.2987 0.7452 0.038 Uiso 1 1 calc R . .
C13 C 0.6613(4) 0.5658(7) 0.8728(2) 0.0323(10) Uani 1 1 d . . .
H13A H 0.7237 0.6520 0.8837 0.039 Uiso 1 1 calc R . .
H13B H 0.5999 0.6480 0.8762 0.039 Uiso 1 1 calc R . .
C14 C 0.5662(4) 0.1786(7) 0.8360(2) 0.0345(10) Uani 1 1 d . . .
H14A H 0.5035 0.0928 0.8257 0.041 Uiso 1 1 calc R . .
H14B H 0.6273 0.0964 0.8321 0.041 Uiso 1 1 calc R . .
C15 C 0.6711(4) 0.3950(8) 0.9202(2) 0.0360(11) Uani 1 1 d . . .
H15A H 0.6745 0.4490 0.9637 0.043 Uiso 1 1 calc R . .
H15B H 0.7361 0.3203 0.9201 0.043 Uiso 1 1 calc R . .
C16 C 0.5880(5) 0.0886(8) 0.9498(3) 0.0429(12) Uani 1 1 d . . .
H16A H 0.5963 0.1436 0.9930 0.051 Uiso 1 1 calc R . .
H16B H 0.6486 0.0062 0.9470 0.051 Uiso 1 1 calc R . .
H16C H 0.5250 0.0062 0.9403 0.051 Uiso 1 1 calc R . .

loop_
_atom_site_aniso_label
_atom_site_aniso_U_11
_atom_site_aniso_U_22
_atom_site_aniso_U_33
_atom_site_aniso_U_23
_atom_site_aniso_U_13
_atom_site_aniso_U_12
Br1 0.0361(3) 0.0371(3) 0.0459(3) 0.0043(2) 0.0137(2) 0.00115(18)
Br2 0.0428(3) 0.0380(3) 0.0434(4) -0.0055(2) 0.0089(2) -0.00427(19)
Ti1 0.0292(4) 0.0247(4) 0.0234(4) -0.0012(3) 0.0100(3) -0.0008(3)
C6 0.045(3) 0.027(2) 0.033(3) -0.0019(18) 0.019(2) 0.0032(18)
C7 0.058(3) 0.026(2) 0.034(3) -0.0084(19) 0.027(2) -0.010(2)
C1 0.056(4) 0.049(3) 0.038(3) 0.006(2) 0.022(3) -0.015(2)
C2 0.070(4) 0.039(3) 0.036(3) 0.012(2) 0.030(3) 0.011(3)
C8 0.041(3) 0.038(2) 0.020(2) -0.0061(18) 0.0131(19) -0.0086(19)
C3 0.109(5) 0.041(3) 0.035(3) -0.009(2) 0.048(3) -0.008(3)
C9 0.033(2) 0.030(2) 0.029(2) -0.0026(18) 0.0164(19) 0.0014(18)
C4 0.052(3) 0.059(3) 0.045(3) 0.018(3) 0.032(3) 0.013(3)
C5 0.049(3) 0.083(4) 0.022(3) 0.015(3) 0.000(2) -0.012(3)
C10 0.035(2) 0.033(2) 0.021(2) -0.0058(17) 0.0130(18) -0.0039(18)
Br3 0.0368(3) 0.0600(4) 0.0337(3) -0.0014(2) 0.0098(2) -0.0129(2)
C11 0.033(2) 0.032(2) 0.025(2) -0.0001(18) 0.0106(19) 0.0002(18)
N1 0.035(2) 0.0298(19) 0.031(2) 0.0028(16) 0.0157(16) -0.0011(15)
C12 0.040(3) 0.031(2) 0.027(2) -0.0005(18) 0.011(2) -0.0077(19)
C13 0.036(3) 0.036(2) 0.026(2) -0.0037(18) 0.010(2) -0.0109(19)
C14 0.049(3) 0.030(2) 0.027(2) -0.0025(18) 0.013(2) -0.0027(19)
C15 0.037(3) 0.044(3) 0.027(2) -0.002(2) 0.009(2) -0.009(2)
C16 0.059(3) 0.041(3) 0.033(3) 0.008(2) 0.017(2) -0.004(2)

loop_
_atom_type_symbol
_atom_type_description
_atom_type_scat_dispersion_real
_atom_type_scat_dispersion_imag
_atom_type_scat_source
Ti Ti 0.2776 0.4457 'International Tables Vol C Tables 4.2.6.8 and 6.1.1.4'
N N 0.0061 0.0033 'International Tables Vol C Tables 4.2.6.8 and 6.1.1.4'
H H 0.0000 0.0000 'International Tables Vol C Tables 4.2.6.8 and 6.1.1.4'
C C 0.0033 0.0016 'International Tables Vol C Tables 4.2.6.8 and 6.1.1.4'
Br Br -0.2901 2.4595 'International Tables Vol C Tables 4.2.6.8 and 6.1.1.4'

loop_
_geom_angle_atom_site_label_1
_geom_angle_atom_site_label_2
_geom_angle_atom_site_label_3
_geom_angle
_geom_angle_site_symmetry_1
_geom_angle_site_symmetry_3
_geom_angle_publ_flag
C6 Ti1 C7 35.76(19) . . ?
C6 Ti1 C1 96.8(2) . . ?
C7 Ti1 C1 78.15(19) . . ?
C6 Ti1 C5 96.2(2) . . ?
C7 Ti1 C5 110.0(2) . . ?
C1 Ti1 C5 56.8(2) . . ?
C6 Ti1 C2 77.79(18) . . ?
C7 Ti1 C2 78.87(19) . . ?
C1 Ti1 C2 34.6(2) . . ?
C5 Ti1 C2 33.5(2) . . ?
C6 Ti1 C3 130.3(2) . . ?
C7 Ti1 C3 132.61(19) . . ?
C1 Ti1 C3 56.6(2) . . ?
C5 Ti1 C3 34.5(2) . . ?
C2 Ti1 C3 56.38(19) . . ?
C6 Ti1 C8 57.93(18) . . ?
C7 Ti1 C8 34.40(18) . . ?
C1 Ti1 C8 98.63(18) . . ?
C5 Ti1 C8 144.0(2) . . ?
C2 Ti1 C8 111.33(18) . . ?
C3 Ti1 C8 152.4(2) . . ?
C6 Ti1 C4 129.95(19) . . ?
C7 Ti1 C4 109.5(2) . . ?
C1 Ti1 C4 33.7(2) . . ?
C5 Ti1 C4 56.5(2) . . ?
C2 Ti1 C4 56.23(19) . . ?
C3 Ti1 C4 33.8(2) . . ?
C8 Ti1 C4 118.8(2) . . ?
C6 Ti1 C9 34.34(16) . . ?
C7 Ti1 C9 57.12(16) . . ?
C1 Ti1 C9 130.66(18) . . ?
C5 Ti1 C9 117.41(19) . . ?
C2 Ti1 C9 109.98(17) . . ?
C3 Ti1 C9 148.3(2) . . ?
C8 Ti1 C9 56.05(16) . . ?
C4 Ti1 C9 164.24(19) . . ?
C6 Ti1 C10 57.13(16) . . ?
C7 Ti1 C10 56.91(16) . . ?
C1 Ti1 C10 131.85(18) . . ?
C5 Ti1 C10 150.5(2) . . ?
C2 Ti1 C10 132.82(17) . . ?
C3 Ti1 C10 170.42(19) . . ?
C8 Ti1 C10 33.85(15) . . ?
C4 Ti1 C10 149.5(2) . . ?
C9 Ti1 C10 33.30(16) . . ?
C6 Ti1 Br1 136.68(13) . . ?
C7 Ti1 Br1 110.59(15) . . ?
C1 Ti1 Br1 99.86(16) . . ?
C5 Ti1 Br1 126.26(17) . . ?
C2 Ti1 Br1 132.64(15) . . ?
C3 Ti1 Br1 91.77(18) . . ?
C8 Ti1 Br1 80.10(12) . . ?
C4 Ti1 Br1 77.62(14) . . ?
C9 Ti1 Br1 113.74(11) . . ?
C10 Ti1 Br1 82.47(11) . . ?
C6 Ti1 Br2 100.16(13) . . ?
C7 Ti1 Br2 133.80(13) . . ?
C1 Ti1 Br2 135.46(15) . . ?
C5 Ti1 Br2 80.50(15) . . ?
C2 Ti1 Br2 111.01(17) . . ?
C3 Ti1 Br2 81.49(17) . . ?
C8 Ti1 Br2 125.24(11) . . ?
C4 Ti1 Br2 113.12(17) . . ?
C9 Ti1 Br2 77.78(11) . . ?
C10 Ti1 Br2 91.40(11) . . ?
Br1 Ti1 Br2 95.36(3) . . ?
C9 C6 C7 106.8(4) . . ?
C9 C6 Ti1 76.8(2) . . ?
C7 C6 Ti1 72.4(3) . . ?
C9 C6 H6 126.6 . . ?
C7 C6 H6 126.6 . . ?
Ti1 C6 H6 116.4 . . ?
C8 C7 C6 108.0(4) . . ?
C8 C7 Ti1 75.5(3) . . ?
C6 C7 Ti1 71.8(3) . . ?
C8 C7 H7 126.0 . . ?
C6 C7 H7 126.0 . . ?
Ti1 C7 H7 118.5 . . ?
C4 C1 C2 107.3(5) . . ?
C4 C1 Ti1 74.5(3) . . ?
C2 C1 Ti1 72.8(3) . . ?
C4 C1 H1 126.4 . . ?
C2 C1 H1 126.4 . . ?
Ti1 C1 H1 118.4 . . ?
C5 C2 C1 108.6(5) . . ?
C5 C2 Ti1 73.2(3) . . ?
C1 C2 Ti1 72.6(3) . . ?
C5 C2 H2 125.7 . . ?
C1 C2 H2 125.7 . . ?
Ti1 C2 H2 120.2 . . ?
C7 C8 C10 108.8(4) . . ?
C7 C8 Ti1 70.1(3) . . ?
C10 C8 Ti1 76.1(2) . . ?
C7 C8 H8 125.6 . . ?
C10 C8 H8 125.6 . . ?
Ti1 C8 H8 120.0 . . ?
C4 C3 C5 107.3(5) . . ?
C4 C3 Ti1 73.6(3) . . ?
C5 C3 Ti1 72.1(3) . . ?
C4 C3 H3 126.4 . . ?
C5 C3 H3 126.4 . . ?
Ti1 C3 H3 119.8 . . ?
C6 C9 C10 109.8(4) . . ?
C6 C9 Ti1 68.9(2) . . ?
C10 C9 Ti1 75.4(2) . . ?
C6 C9 H9 125.1 . . ?
C10 C9 H9 125.1 . . ?
Ti1 C9 H9 122.2 . . ?
C1 C4 C3 108.7(5) . . ?
C1 C4 Ti1 71.8(3) . . ?
C3 C4 Ti1 72.6(3) . . ?
C1 C4 H4 125.7 . . ?
C3 C4 H4 125.7 . . ?
Ti1 C4 H4 121.6 . . ?
C2 C5 C3 108.1(5) . . ?
C2 C5 Ti1 73.3(3) . . ?
C3 C5 Ti1 73.4(3) . . ?
C2 C5 H5 125.9 . . ?
C3 C5 H5 125.9 . . ?
Ti1 C5 H5 119.2 . . ?
C9 C10 C8 106.6(4) . . ?
C9 C10 C11 127.6(4) . . ?
C8 C10 C11 125.4(4) . . ?
C9 C10 Ti1 71.3(2) . . ?
C8 C10 Ti1 70.1(2) . . ?
C11 C10 Ti1 129.0(3) . . ?
C10 C11 C12 113.9(4) . . ?
C10 C11 C13 109.4(4) . . ?
C12 C11 C13 107.8(4) . . ?
C10 C11 H11 108.6 . . ?
C12 C11 H11 108.6 . . ?
C13 C11 H11 108.6 . . ?
C16 N1 C14 111.5(4) . . ?
C16 N1 C15 110.4(4) . . ?
C14 N1 C15 111.9(3) . . ?
C16 N1 H1A 107.6 . . ?
C14 N1 H1A 107.6 . . ?
C15 N1 H1A 107.6 . . ?
C14 C12 C11 111.8(4) . . ?
C14 C12 H12A 109.3 . . ?
C11 C12 H12A 109.3 . . ?
C14 C12 H12B 109.3 . . ?
C11 C12 H12B 109.3 . . ?
H12A C12 H12B 107.9 . . ?
C15 C13 C11 112.0(4) . . ?
C15 C13 H13A 109.2 . . ?
C11 C13 H13A 109.2 . . ?
C15 C13 H13B 109.2 . . ?
C11 C13 H13B 109.2 . . ?
H13A C13 H13B 107.9 . . ?
N1 C14 C12 110.3(4) . . ?
N1 C14 H14A 109.6 . . ?
C12 C14 H14A 109.6 . . ?
N1 C14 H14B 109.6 . . ?
C12 C14 H14B 109.6 . . ?
H14A C14 H14B 108.1 . . ?
C13 C15 N1 110.4(4) . . ?
C13 C15 H15A 109.6 . . ?
N1 C15 H15A 109.6 . . ?
C13 C15 H15B 109.6 . . ?
N1 C15 H15B 109.6 . . ?
H15A C15 H15B 108.1 . . ?
N1 C16 H16A 109.5 . . ?
N1 C16 H16B 109.5 . . ?
H16A C16 H16B 109.5 . . ?
N1 C16 H16C 109.5 . . ?
H16A C16 H16C 109.5 . . ?
H16B C16 H16C 109.5 . . ?

loop_
_geom_bond_atom_site_label_1
_geom_bond_atom_site_label_2
_geom_bond_distance
_geom_bond_site_symmetry_2
_geom_bond_publ_flag
Br1 Ti1 2.5090(9) . ?
Br2 Ti1 2.5145(9) . ?
Ti1 C6 2.328(4) . ?
Ti1 C7 2.335(5) . ?
Ti1 C1 2.375(5) . ?
Ti1 C5 2.376(5) . ?
Ti1 C2 2.377(5) . ?
Ti1 C3 2.394(5) . ?
Ti1 C8 2.405(4) . ?
Ti1 C4 2.408(5) . ?
Ti1 C9 2.429(4) . ?
Ti1 C10 2.483(4) . ?
C6 C9 1.408(6) . ?
C6 C7 1.432(8) . ?
C6 H6 0.9500 . ?
C7 C8 1.403(7) . ?
C7 H7 0.9500 . ?
C1 C4 1.386(8) . ?
C1 C2 1.415(9) . ?
C1 H1 0.9500 . ?
C2 C5 1.369(9) . ?
C2 H2 0.9500 . ?
C8 C10 1.425(6) . ?
C8 H8 0.9500 . ?
C3 C4 1.396(10) . ?
C3 C5 1.415(9) . ?
C3 H3 0.9500 . ?
C9 C10 1.408(7) . ?
C9 H9 0.9500 . ?
C4 H4 0.9500 . ?
C5 H5 0.9500 . ?
C10 C11 1.494(6) . ?
C11 C12 1.526(6) . ?
C11 C13 1.546(6) . ?
C11 H11 1.0000 . ?
N1 C16 1.486(6) . ?
N1 C14 1.497(6) . ?
N1 C15 1.514(6) . ?
N1 H1A 0.9300 . ?
C12 C14 1.517(6) . ?
C12 H12A 0.9900 . ?
C12 H12B 0.9900 . ?
C13 C15 1.514(7) . ?
C13 H13A 0.9900 . ?
C13 H13B 0.9900 . ?
C14 H14A 0.9900 . ?
C14 H14B 0.9900 . ?
C15 H15A 0.9900 . ?
C15 H15B 0.9900 . ?
C16 H16A 0.9800 . ?
C16 H16B 0.9800 . ?
C16 H16C 0.9800 . ?
